data_7127641
loop_
_publ_author_name
'Sarkar, Prasenjit'
'Sarmah, Amrit'
'Mukherjee, Chandan'

_publ_section_title
;
 Synthesis, crystallographic and spectroscopic characterization, and
 theoretical elucidation of an elusive aminyl radical containing a
 Cu<sup>II</sup>-aminyl-iminosemiquinone complex.
;
_journal_issue 11
_journal_name_full 'Chemical communications (Cambridge, England)'
_journal_page_first 1352
_journal_page_last 1355
_journal_paper_doi 10.1039/d0cc07378d
_journal_volume 57
_journal_year 2021
_chemical_compound_source synthesis
_chemical_formula_moiety 'C48 H57 Cu N4 O2, Cl O4'
_chemical_formula_sum 'C48 H57 Cl Cu N4 O6'
_chemical_formula_weight 884.97
_space_group_IT_number 2
_space_group_name_Hall '-P 1'
_space_group_name_H-M_alt 'P -1'
_symmetry_cell_setting triclinic
_symmetry_Int_Tables_number 2
_symmetry_space_group_name_H-M 'P -1'
_atom_sites_solution_hydrogens geom
_atom_sites_solution_primary direct
_atom_sites_solution_secondary difmap
_audit_creation_method SHELXL-97
_audit_update_record
;
2020-07-11 deposited with the CCDC.	2020-12-16 downloaded from the CCDC.
;
_cell_angle_alpha 63.174(6)
_cell_angle_beta 76.983(5)
_cell_angle_gamma 82.077(4)
_cell_formula_units_Z 2
_cell_length_a 11.1397(5)
_cell_length_b 15.3727(9)
_cell_length_c 15.8265(10)
_cell_measurement_reflns_used 15828
_cell_measurement_temperature 100(2)
_cell_measurement_theta_max 25.00
_cell_measurement_theta_min 2.35
_cell_volume 2354.4(3)
_computing_cell_refinement 'CrysAlisPro 1.171.40.23a (Rigaku OD, 2018)'
_computing_data_collection 'CrysAlisPro 1.171.40.23a (Rigaku OD, 2018)'
_computing_data_reduction 'CrysAlisPro 1.171.40.23a (Rigaku OD, 2018)'
_computing_structure_refinement 'SHELXL-97 (Sheldrick, 1997)'
_computing_structure_solution 'SHELXS-97 (Sheldrick, 1990)'
_diffrn_ambient_temperature 100(2)
_diffrn_measured_fraction_theta_full 0.999
_diffrn_measured_fraction_theta_max 0.999
_diffrn_measurement_device_type 'SuperNova, Single source at offset/far, Eos'
_diffrn_radiation_monochromator graphite
_diffrn_radiation_probe x-ray
_diffrn_radiation_type MoK\a
_diffrn_radiation_wavelength 0.71073
_diffrn_reflns_av_R_equivalents 0.0296
_diffrn_reflns_av_sigmaI/netI 0.0488
_diffrn_reflns_limit_h_max 13
_diffrn_reflns_limit_h_min -13
_diffrn_reflns_limit_k_max 14
_diffrn_reflns_limit_k_min -18
_diffrn_reflns_limit_l_max 18
_diffrn_reflns_limit_l_min -18
_diffrn_reflns_number 15964
_diffrn_reflns_theta_full 25.00
_diffrn_reflns_theta_max 25.00
_diffrn_reflns_theta_min 2.35
_diffrn_source 'fine-focus sealed tube'
_exptl_absorpt_coefficient_mu 0.571
_exptl_absorpt_correction_T_max 0.843
_exptl_absorpt_correction_T_min 0.819
_exptl_absorpt_correction_type multi-scan
_exptl_absorpt_process_details SADABS
_exptl_crystal_colour pink
_exptl_crystal_density_diffrn 1.248
_exptl_crystal_density_method 'not measured'
_exptl_crystal_description block
_exptl_crystal_F_000 934
_exptl_crystal_recrystallization_method 'dicholoromethane and methanol'
_exptl_crystal_size_max 0.35
_exptl_crystal_size_mid 0.32
_exptl_crystal_size_min 0.30
_refine_diff_density_max 1.117
_refine_diff_density_min -1.045
_refine_diff_density_rms 0.080
_refine_ls_extinction_method none
_refine_ls_goodness_of_fit_ref 1.048
_refine_ls_hydrogen_treatment mixed
_refine_ls_matrix_type full
_refine_ls_number_parameters 553
_refine_ls_number_reflns 8283
_refine_ls_number_restraints 0
_refine_ls_restrained_S_all 1.048
_refine_ls_R_factor_all 0.0640
_refine_ls_R_factor_gt 0.0549
_refine_ls_shift/su_max 0.001
_refine_ls_shift/su_mean 0.000
_refine_ls_structure_factor_coef Fsqd
_refine_ls_weighting_details 'calc w=1/[\s^2^(Fo^2^)+(0.0762P)^2^+3.0779P] where P=(Fo^2^+2Fc^2^)/3'
_refine_ls_weighting_scheme calc
_refine_ls_wR_factor_gt 0.1447
_refine_ls_wR_factor_ref 0.1512
_reflns_number_gt 7054
_reflns_number_total 8283
_reflns_threshold_expression >2sigma(I)
_cod_data_source_file d0cc07378d2.cif
_cod_data_source_block platon_sqd
_cod_depositor_comments 'Adding full bibliography for 7127641.cif.'
_cod_original_cell_volume 2354.4(2)
_cod_database_code 7127641

loop_
_symmetry_equiv_pos_as_xyz
'x, y, z'
'-x, -y, -z'

loop_
_atom_site_label
_atom_site_type_symbol
_atom_site_fract_x
_atom_site_fract_y
_atom_site_fract_z
_atom_site_U_iso_or_equiv
_atom_site_adp_type
_atom_site_occupancy
_atom_site_symmetry_multiplicity
_atom_site_calc_flag
_atom_site_refinement_flags
_atom_site_disorder_assembly
_atom_site_disorder_group
Cu1 Cu 0.56629(3) 0.80481(3) 0.76645(3) 0.01768(13) Uani 1 1 d . . .
Cl1 Cl 0.59615(9) 0.15656(9) 0.82162(8) 0.0471(3) Uani 1 1 d . . .
O1 O 0.57369(18) 0.82113(15) 0.63652(15) 0.0191(4) Uani 1 1 d . . .
O2 O 0.3479(2) 0.53523(17) 0.86064(17) 0.0284(5) Uani 1 1 d . . .
N3 N 0.3880(2) 0.84031(18) 0.78394(19) 0.0215(6) Uani 1 1 d . . .
N4 N 0.5470(2) 0.63668(18) 0.85188(18) 0.0197(5) Uani 1 1 d . . .
N1 N 0.7442(2) 0.80572(18) 0.73094(18) 0.0182(5) Uani 1 1 d . . .
N2 N 0.5556(2) 0.81476(19) 0.89203(18) 0.0197(5) Uani 1 1 d . . .
C2 C 0.6852(3) 0.8273(2) 0.5890(2) 0.0174(6) Uani 1 1 d . . .
C3 C 0.7164(3) 0.8380(2) 0.4915(2) 0.0192(6) Uani 1 1 d . . .
C23 C 0.3485(3) 0.8718(2) 0.8530(2) 0.0242(7) Uani 1 1 d . . .
C4 C 0.8382(3) 0.8483(2) 0.4485(2) 0.0198(6) Uani 1 1 d . . .
H4 H 0.8590 0.8555 0.3854 0.024 Uiso 1 1 calc R . .
C5 C 0.9361(3) 0.8489(2) 0.4935(2) 0.0178(6) Uani 1 1 d . . .
C40 C 0.6718(3) 0.5818(2) 0.7400(2) 0.0206(6) Uani 1 1 d . . .
H40 H 0.7376 0.6138 0.7388 0.025 Uiso 1 1 calc R . .
C34 C 0.4421(3) 0.6224(2) 0.9210(2) 0.0210(7) Uani 1 1 d . . .
C35 C 0.5572(3) 0.5867(2) 0.7973(2) 0.0209(7) Uani 1 1 d . . .
C33 C 0.3444(3) 0.5689(2) 0.9277(2) 0.0235(7) Uani 1 1 d . . .
C1 C 0.7843(3) 0.8215(2) 0.6380(2) 0.0169(6) Uani 1 1 d . . .
C6 C 0.9079(3) 0.8348(2) 0.5873(2) 0.0181(6) Uani 1 1 d . . .
H6 H 0.9702 0.8339 0.6182 0.022 Uiso 1 1 calc R . .
O5 O 0.6127(3) 0.1032(3) 0.7700(3) 0.0706(11) Uani 1 1 d . . .
C11 C 1.0690(3) 0.8627(2) 0.4361(2) 0.0222(7) Uani 1 1 d . . .
C29 C 0.4315(3) 0.6632(2) 0.9864(2) 0.0211(7) Uani 1 1 d . . .
C32 C 0.2418(3) 0.5512(2) 1.0005(2) 0.0284(8) Uani 1 1 d . . .
H32 H 0.1793 0.5136 1.0058 0.034 Uiso 1 1 calc R . .
C15 C 0.8199(3) 0.7698(2) 0.8005(2) 0.0188(6) Uani 1 1 d . . .
C22 C 0.4485(3) 0.8836(2) 0.8959(2) 0.0262(7) Uani 1 1 d . . .
H22A H 0.4755 0.9501 0.8609 0.031 Uiso 1 1 calc R . .
H22B H 0.4165 0.8715 0.9624 0.031 Uiso 1 1 calc R . .
C36 C 0.4577(3) 0.5385(2) 0.7977(2) 0.0253(7) Uani 1 1 d . . .
C7 C 0.6139(3) 0.8401(2) 0.4390(2) 0.0231(7) Uani 1 1 d . . .
C30 C 0.3273(3) 0.6469(2) 1.0576(2) 0.0264(7) Uani 1 1 d . . .
H30 H 0.3195 0.6738 1.1009 0.032 Uiso 1 1 calc R . .
C39 C 0.6883(3) 0.5308(2) 0.6860(2) 0.0238(7) Uani 1 1 d . . .
C20 C 0.7833(3) 0.7934(2) 0.8794(2) 0.0218(7) Uani 1 1 d . . .
C27 C 0.3070(3) 0.8337(2) 0.7358(2) 0.0262(7) Uani 1 1 d . . .
H27 H 0.3353 0.8121 0.6883 0.031 Uiso 1 1 calc R . .
C24 C 0.2248(3) 0.8955(3) 0.8766(3) 0.0343(8) Uani 1 1 d . . .
H24 H 0.1979 0.9157 0.9252 0.041 Uiso 1 1 calc R . .
C19 C 0.8544(3) 0.7539(3) 0.9522(2) 0.0271(7) Uani 1 1 d . . .
H19 H 0.8326 0.7702 1.0038 0.032 Uiso 1 1 calc R . .
C38 C 0.5829(3) 0.4907(2) 0.6833(2) 0.0281(7) Uani 1 1 d . . .
H38 H 0.5928 0.4588 0.6442 0.034 Uiso 1 1 calc R . .
C21 C 0.6720(3) 0.8573(2) 0.8875(2) 0.0239(7) Uani 1 1 d . . .
H21A H 0.6818 0.9207 0.8323 0.029 Uiso 1 1 calc R . .
H21B H 0.6651 0.8668 0.9450 0.029 Uiso 1 1 calc R . .
C8 C 0.5392(3) 0.7464(2) 0.4966(2) 0.0267(7) Uani 1 1 d . . .
H8A H 0.5021 0.7416 0.5594 0.040 Uiso 1 1 calc R . .
H8B H 0.5933 0.6903 0.5029 0.040 Uiso 1 1 calc R . .
H8C H 0.4758 0.7491 0.4630 0.040 Uiso 1 1 calc R . .
C31 C 0.2335(3) 0.5904(3) 1.0651(2) 0.0297(8) Uani 1 1 d . . .
H31 H 0.1649 0.5790 1.1141 0.036 Uiso 1 1 calc R . .
C16 C 0.9205(3) 0.7047(2) 0.7996(2) 0.0221(7) Uani 1 1 d . . .
H16 H 0.9427 0.6874 0.7487 0.026 Uiso 1 1 calc R . .
C13 C 1.1600(3) 0.8691(3) 0.4924(3) 0.0323(8) Uani 1 1 d . . .
H13A H 1.1611 0.8093 0.5500 0.048 Uiso 1 1 calc R . .
H13B H 1.1349 0.9224 0.5091 0.048 Uiso 1 1 calc R . .
H13C H 1.2410 0.8794 0.4533 0.048 Uiso 1 1 calc R . .
C28 C 0.5373(3) 0.7186(2) 0.9800(2) 0.0231(7) Uani 1 1 d . . .
H28A H 0.5234 0.7303 1.0368 0.028 Uiso 1 1 calc R . .
H28B H 0.6125 0.6783 0.9803 0.028 Uiso 1 1 calc R . .
C9 C 0.5262(3) 0.9290(2) 0.4277(2) 0.0279(7) Uani 1 1 d . . .
H9A H 0.5727 0.9869 0.3968 0.042 Uiso 1 1 calc R . .
H9B H 0.4829 0.9219 0.4900 0.042 Uiso 1 1 calc R . .
H9C H 0.4681 0.9338 0.3891 0.042 Uiso 1 1 calc R . .
C37 C 0.4662(3) 0.4957(3) 0.7349(2) 0.0295(8) Uani 1 1 d . . .
C12 C 1.1087(3) 0.7756(3) 0.4116(3) 0.0331(8) Uani 1 1 d . . .
H12A H 1.1905 0.7843 0.3739 0.050 Uiso 1 1 calc R . .
H12B H 1.0526 0.7716 0.3756 0.050 Uiso 1 1 calc R . .
H12C H 1.1076 0.7165 0.4701 0.050 Uiso 1 1 calc R . .
C26 C 0.1838(3) 0.8578(3) 0.7547(3) 0.0354(9) Uani 1 1 d . . .
H26 H 0.1294 0.8536 0.7201 0.042 Uiso 1 1 calc R . .
C18 C 0.9558(3) 0.6915(3) 0.9496(2) 0.0306(8) Uani 1 1 d . . .
H18 H 1.0021 0.6671 0.9982 0.037 Uiso 1 1 calc R . .
C17 C 0.9879(3) 0.6655(3) 0.8736(2) 0.0285(8) Uani 1 1 d . . .
H17 H 1.0543 0.6219 0.8724 0.034 Uiso 1 1 calc R . .
O4 O 0.4785(3) 0.1417(4) 0.8821(3) 0.0973(16) Uani 1 1 d . . .
C46 C 0.9157(3) 0.5672(3) 0.6392(3) 0.0331(8) Uani 1 1 d . . .
H46A H 0.8932 0.6356 0.6153 0.050 Uiso 1 1 calc R . .
H46B H 0.9926 0.5580 0.6015 0.050 Uiso 1 1 calc R . .
H46C H 0.9244 0.5418 0.7053 0.050 Uiso 1 1 calc R . .
C45 C 0.8150(3) 0.5133(3) 0.6321(2) 0.0274(7) Uani 1 1 d . . .
C14 C 1.0750(3) 0.9568(2) 0.3420(2) 0.0290(8) Uani 1 1 d . . .
H14A H 1.0515 1.0117 0.3565 0.044 Uiso 1 1 calc R . .
H14B H 1.0197 0.9538 0.3049 0.044 Uiso 1 1 calc R . .
H14C H 1.1576 0.9636 0.3057 0.044 Uiso 1 1 calc R . .
C10 C 0.6683(3) 0.8461(3) 0.3386(2) 0.0320(8) Uani 1 1 d . . .
H10A H 0.6028 0.8472 0.3077 0.048 Uiso 1 1 calc R . .
H10B H 0.7228 0.7904 0.3445 0.048 Uiso 1 1 calc R . .
H10C H 0.7134 0.9046 0.3007 0.048 Uiso 1 1 calc R . .
C25 C 0.1423(3) 0.8888(3) 0.8270(3) 0.0384(9) Uani 1 1 d . . .
H25 H 0.0592 0.9048 0.8417 0.046 Uiso 1 1 calc R . .
C41 C 0.3519(4) 0.4616(3) 0.7208(3) 0.0411(10) Uani 1 1 d . . .
C48 C 0.8484(4) 0.4043(3) 0.6771(3) 0.0429(10) Uani 1 1 d . . .
H48A H 0.8459 0.3817 0.7448 0.064 Uiso 1 1 calc R . .
H48B H 0.9299 0.3926 0.6470 0.064 Uiso 1 1 calc R . .
H48C H 0.7905 0.3699 0.6681 0.064 Uiso 1 1 calc R . .
C43 C 0.2900(4) 0.3792(3) 0.8144(3) 0.0447(10) Uani 1 1 d . . .
H43A H 0.3467 0.3238 0.8341 0.067 Uiso 1 1 calc R . .
H43B H 0.2178 0.3610 0.8036 0.067 Uiso 1 1 calc R . .
H43C H 0.2669 0.4013 0.8639 0.067 Uiso 1 1 calc R . .
C47 C 0.8129(4) 0.5498(4) 0.5251(3) 0.0502(11) Uani 1 1 d . . .
H47A H 0.7508 0.5172 0.5181 0.075 Uiso 1 1 calc R . .
H47B H 0.8920 0.5362 0.4930 0.075 Uiso 1 1 calc R . .
H47C H 0.7946 0.6189 0.4971 0.075 Uiso 1 1 calc R . .
C42 C 0.2607(4) 0.5504(4) 0.6857(3) 0.0573(13) Uani 1 1 d . . .
H42A H 0.1908 0.5316 0.6726 0.086 Uiso 1 1 calc R . .
H42B H 0.3011 0.6018 0.6279 0.086 Uiso 1 1 calc R . .
H42C H 0.2336 0.5730 0.7346 0.086 Uiso 1 1 calc R . .
C44 C 0.3864(5) 0.4221(4) 0.6446(3) 0.0657(16) Uani 1 1 d . . .
H44A H 0.4472 0.3697 0.6633 0.099 Uiso 1 1 calc R . .
H44B H 0.4192 0.4734 0.5835 0.099 Uiso 1 1 calc R . .
H44C H 0.3142 0.3987 0.6392 0.099 Uiso 1 1 calc R . .
O6 O 0.6895(5) 0.1429(9) 0.8685(5) 0.229(5) Uani 1 1 d . . .
O3 O 0.5985(6) 0.2529(3) 0.7541(7) 0.220(5) Uani 1 1 d . . .

loop_
_atom_site_aniso_label
_atom_site_aniso_U_11
_atom_site_aniso_U_22
_atom_site_aniso_U_33
_atom_site_aniso_U_23
_atom_site_aniso_U_13
_atom_site_aniso_U_12
Cu1 0.0140(2) 0.0217(2) 0.0138(2) -0.00527(16) 0.00046(14) -0.00346(14)
Cl1 0.0361(5) 0.0734(7) 0.0501(6) -0.0464(6) 0.0113(5) -0.0207(5)
O1 0.0149(11) 0.0230(11) 0.0162(11) -0.0058(9) -0.0005(9) -0.0046(8)
O2 0.0206(12) 0.0347(13) 0.0260(13) -0.0091(11) -0.0012(10) -0.0091(10)
N3 0.0175(13) 0.0193(13) 0.0164(13) 0.0010(11) 0.0009(11) -0.0041(10)
N4 0.0179(13) 0.0199(13) 0.0166(13) -0.0044(11) -0.0018(11) -0.0013(10)
N1 0.0170(13) 0.0202(13) 0.0171(13) -0.0082(11) -0.0005(10) -0.0038(10)
N2 0.0141(13) 0.0236(14) 0.0170(13) -0.0071(11) 0.0019(10) -0.0008(10)
C2 0.0164(15) 0.0148(14) 0.0182(16) -0.0048(12) -0.0013(12) -0.0037(11)
C3 0.0192(16) 0.0185(15) 0.0186(16) -0.0077(13) 0.0000(13) -0.0046(12)
C23 0.0215(16) 0.0194(16) 0.0181(16) 0.0009(13) 0.0016(13) 0.0002(13)
C4 0.0238(16) 0.0217(16) 0.0123(15) -0.0065(13) 0.0018(12) -0.0076(12)
C5 0.0170(15) 0.0154(14) 0.0203(16) -0.0080(13) 0.0004(13) -0.0047(12)
C40 0.0191(16) 0.0198(15) 0.0195(16) -0.0059(13) -0.0005(13) -0.0052(12)
C34 0.0174(15) 0.0194(15) 0.0167(16) 0.0002(13) -0.0025(13) -0.0005(12)
C35 0.0186(16) 0.0202(15) 0.0195(16) -0.0044(13) -0.0034(13) -0.0026(12)
C33 0.0195(16) 0.0237(16) 0.0210(17) -0.0032(14) -0.0050(13) -0.0028(13)
C1 0.0186(15) 0.0141(14) 0.0172(15) -0.0060(12) -0.0018(12) -0.0036(11)
C6 0.0172(15) 0.0169(15) 0.0215(16) -0.0084(13) -0.0039(13) -0.0039(12)
O5 0.051(2) 0.071(2) 0.110(3) -0.068(2) 0.015(2) -0.0163(17)
C11 0.0180(16) 0.0246(16) 0.0218(17) -0.0100(14) 0.0029(13) -0.0053(13)
C29 0.0166(15) 0.0219(16) 0.0158(15) -0.0015(13) -0.0017(12) 0.0008(12)
C32 0.0153(16) 0.0308(18) 0.0278(19) -0.0024(15) -0.0031(14) -0.0048(13)
C15 0.0138(14) 0.0252(16) 0.0175(16) -0.0088(13) -0.0003(12) -0.0075(12)
C22 0.0285(18) 0.0264(17) 0.0207(17) -0.0099(14) -0.0014(14) 0.0020(14)
C36 0.0212(17) 0.0263(17) 0.0216(17) -0.0039(14) -0.0007(13) -0.0087(13)
C7 0.0220(16) 0.0267(17) 0.0183(16) -0.0064(14) -0.0020(13) -0.0090(13)
C30 0.0223(17) 0.0305(18) 0.0167(16) -0.0031(14) -0.0025(13) 0.0015(14)
C39 0.0285(18) 0.0202(16) 0.0180(16) -0.0042(13) -0.0017(14) -0.0049(13)
C20 0.0180(16) 0.0265(17) 0.0200(16) -0.0085(14) -0.0001(13) -0.0094(13)
C27 0.0202(17) 0.0271(17) 0.0232(17) -0.0039(14) -0.0017(14) -0.0049(13)
C24 0.0264(19) 0.036(2) 0.0234(18) -0.0042(16) 0.0050(15) 0.0052(15)
C19 0.0211(17) 0.043(2) 0.0190(17) -0.0141(16) 0.0002(13) -0.0112(14)
C38 0.036(2) 0.0269(17) 0.0224(18) -0.0109(15) -0.0018(15) -0.0099(15)
C21 0.0267(17) 0.0286(17) 0.0191(16) -0.0128(14) -0.0004(14) -0.0072(14)
C8 0.0288(18) 0.0274(17) 0.0240(18) -0.0083(15) -0.0060(15) -0.0099(14)
C31 0.0181(16) 0.0363(19) 0.0175(17) 0.0019(15) 0.0009(13) -0.0036(14)
C16 0.0152(15) 0.0285(17) 0.0232(17) -0.0126(14) 0.0005(13) -0.0051(13)
C13 0.0164(16) 0.049(2) 0.0293(19) -0.0165(18) 0.0015(14) -0.0072(15)
C28 0.0211(16) 0.0273(17) 0.0146(16) -0.0044(14) -0.0016(13) -0.0015(13)
C9 0.0274(18) 0.0282(18) 0.0215(17) -0.0022(14) -0.0091(14) -0.0045(14)
C37 0.034(2) 0.0281(18) 0.0212(17) -0.0035(15) -0.0036(15) -0.0131(15)
C12 0.0288(19) 0.0296(19) 0.036(2) -0.0170(17) 0.0105(16) -0.0041(15)
C26 0.0200(18) 0.044(2) 0.029(2) -0.0017(17) -0.0064(15) -0.0069(15)
C18 0.0214(17) 0.049(2) 0.0199(17) -0.0107(16) -0.0061(14) -0.0069(15)
C17 0.0192(16) 0.0337(19) 0.0259(18) -0.0069(15) -0.0045(14) -0.0012(14)
O4 0.052(2) 0.191(5) 0.079(3) -0.094(3) 0.029(2) -0.041(3)
C46 0.0278(19) 0.0332(19) 0.039(2) -0.0206(18) 0.0036(16) -0.0042(15)
C45 0.0273(18) 0.0311(18) 0.0251(18) -0.0158(15) 0.0015(14) -0.0032(14)
C14 0.0241(18) 0.0289(18) 0.0261(18) -0.0082(15) 0.0075(14) -0.0096(14)
C10 0.0305(19) 0.046(2) 0.0212(18) -0.0129(16) -0.0054(15) -0.0130(16)
C25 0.0195(18) 0.042(2) 0.034(2) -0.0017(18) -0.0008(16) 0.0022(15)
C41 0.040(2) 0.058(3) 0.0238(19) -0.0098(19) -0.0047(17) -0.0285(19)
C48 0.041(2) 0.031(2) 0.053(3) -0.022(2) 0.0113(19) -0.0061(17)
C43 0.048(2) 0.060(3) 0.031(2) -0.017(2) -0.0019(18) -0.033(2)
C47 0.039(2) 0.076(3) 0.034(2) -0.024(2) -0.0019(19) -0.005(2)
C42 0.040(2) 0.081(3) 0.039(2) -0.004(2) -0.019(2) -0.026(2)
C44 0.075(3) 0.102(4) 0.034(2) -0.032(3) 0.001(2) -0.057(3)
O6 0.061(3) 0.576(17) 0.154(6) -0.250(9) -0.016(3) -0.019(6)
O3 0.114(5) 0.044(3) 0.402(12) -0.065(5) 0.090(6) -0.036(3)

loop_
_atom_type_symbol
_atom_type_description
_atom_type_scat_dispersion_real
_atom_type_scat_dispersion_imag
_atom_type_scat_source
C C 0.0033 0.0016 'International Tables Vol C Tables 4.2.6.8 and 6.1.1.4'
Cl Cl 0.1484 0.1585 'International Tables Vol C Tables 4.2.6.8 and 6.1.1.4'
Cu Cu 0.3201 1.2651 'International Tables Vol C Tables 4.2.6.8 and 6.1.1.4'
N N 0.0061 0.0033 'International Tables Vol C Tables 4.2.6.8 and 6.1.1.4'
O O 0.0106 0.0060 'International Tables Vol C Tables 4.2.6.8 and 6.1.1.4'
H H 0.0000 0.0000 'International Tables Vol C Tables 4.2.6.8 and 6.1.1.4'

loop_
_geom_angle_atom_site_label_1
_geom_angle_atom_site_label_2
_geom_angle_atom_site_label_3
_geom_angle
_geom_angle_site_symmetry_1
_geom_angle_site_symmetry_3
_geom_angle_publ_flag
N1 Cu1 O1 84.09(9) . . ?
N1 Cu1 N3 165.35(11) . . ?
O1 Cu1 N3 93.12(10) . . ?
N1 Cu1 N2 96.31(10) . . ?
O1 Cu1 N2 169.53(10) . . ?
N3 Cu1 N2 83.86(10) . . ?
N1 Cu1 N4 98.08(10) . . ?
O1 Cu1 N4 100.29(9) . . ?
N3 Cu1 N4 96.57(10) . . ?
N2 Cu1 N4 90.03(10) . . ?
O6 Cl1 O5 113.0(4) . . ?
O6 Cl1 O3 106.0(6) . . ?
O5 Cl1 O3 105.5(4) . . ?
O6 Cl1 O4 113.5(3) . . ?
O5 Cl1 O4 110.7(2) . . ?
O3 Cl1 O4 107.6(3) . . ?
C2 O1 Cu1 112.44(18) . . ?
C33 O2 C36 118.4(2) . . ?
C27 N3 C23 119.8(3) . . ?
C27 N3 Cu1 126.2(2) . . ?
C23 N3 Cu1 114.1(2) . . ?
C35 N4 C34 116.0(3) . . ?
C35 N4 Cu1 115.84(19) . . ?
C34 N4 Cu1 106.38(19) . . ?
C1 N1 C15 124.0(3) . . ?
C1 N1 Cu1 112.42(19) . . ?
C15 N1 Cu1 121.7(2) . . ?
C22 N2 C28 110.2(2) . . ?
C22 N2 C21 109.7(2) . . ?
C28 N2 C21 109.2(2) . . ?
C22 N2 Cu1 105.30(18) . . ?
C28 N2 Cu1 113.59(19) . . ?
C21 N2 Cu1 108.70(18) . . ?
O1 C2 C3 123.6(3) . . ?
O1 C2 C1 117.6(3) . . ?
C3 C2 C1 118.7(3) . . ?
C4 C3 C2 117.2(3) . . ?
C4 C3 C7 122.8(3) . . ?
C2 C3 C7 120.0(3) . . ?
N3 C23 C24 120.9(3) . . ?
N3 C23 C22 114.8(3) . . ?
C24 C23 C22 124.2(3) . . ?
C3 C4 C5 124.8(3) . . ?
C6 C5 C4 118.3(3) . . ?
C6 C5 C11 122.3(3) . . ?
C4 C5 C11 119.4(3) . . ?
C39 C40 C35 121.1(3) . . ?
N4 C34 C33 121.9(3) . . ?
N4 C34 C29 119.0(3) . . ?
C33 C34 C29 119.1(3) . . ?
N4 C35 C40 118.5(3) . . ?
N4 C35 C36 122.7(3) . . ?
C40 C35 C36 118.8(3) . . ?
O2 C33 C32 118.4(3) . . ?
O2 C33 C34 120.3(3) . . ?
C32 C33 C34 121.2(3) . . ?
N1 C1 C6 126.5(3) . . ?
N1 C1 C2 113.3(3) . . ?
C6 C1 C2 120.2(3) . . ?
C5 C6 C1 120.6(3) . . ?
C13 C11 C14 108.0(3) . . ?
C13 C11 C5 112.4(3) . . ?
C14 C11 C5 110.1(3) . . ?
C13 C11 C12 108.9(3) . . ?
C14 C11 C12 108.8(3) . . ?
C5 C11 C12 108.6(3) . . ?
C30 C29 C34 119.2(3) . . ?
C30 C29 C28 121.9(3) . . ?
C34 C29 C28 118.8(3) . . ?
C31 C32 C33 118.9(3) . . ?
C16 C15 N1 122.8(3) . . ?
C16 C15 C20 119.6(3) . . ?
N1 C15 C20 117.3(3) . . ?
N2 C22 C23 111.0(3) . . ?
O2 C36 C37 119.1(3) . . ?
O2 C36 C35 119.1(3) . . ?
C37 C36 C35 121.8(3) . . ?
C9 C7 C10 108.4(3) . . ?
C9 C7 C3 109.9(3) . . ?
C10 C7 C3 111.2(3) . . ?
C9 C7 C8 108.9(3) . . ?
C10 C7 C8 107.7(3) . . ?
C3 C7 C8 110.6(3) . . ?
C29 C30 C31 120.5(3) . . ?
C40 C39 C38 117.4(3) . . ?
C40 C39 C45 122.8(3) . . ?
C38 C39 C45 119.7(3) . . ?
C19 C20 C15 118.1(3) . . ?
C19 C20 C21 119.9(3) . . ?
C15 C20 C21 122.1(3) . . ?
N3 C27 C26 122.0(3) . . ?
C25 C24 C23 119.1(4) . . ?
C18 C19 C20 121.9(3) . . ?
C37 C38 C39 124.5(3) . . ?
C20 C21 N2 112.2(3) . . ?
C32 C31 C30 120.9(3) . . ?
C17 C16 C15 121.0(3) . . ?
N2 C28 C29 114.1(2) . . ?
C38 C37 C36 115.6(3) . . ?
C38 C37 C41 122.5(3) . . ?
C36 C37 C41 121.8(3) . . ?
C27 C26 C25 118.4(3) . . ?
C19 C18 C17 119.5(3) . . ?
C16 C17 C18 119.9(3) . . ?
C48 C45 C47 110.3(3) . . ?
C48 C45 C39 108.5(3) . . ?
C47 C45 C39 110.6(3) . . ?
C48 C45 C46 108.3(3) . . ?
C47 C45 C46 107.4(3) . . ?
C39 C45 C46 111.7(3) . . ?
C24 C25 C26 119.8(3) . . ?
C43 C41 C44 107.1(3) . . ?
C43 C41 C37 111.7(3) . . ?
C44 C41 C37 111.1(3) . . ?
C43 C41 C42 110.4(4) . . ?
C44 C41 C42 108.5(4) . . ?
C37 C41 C42 108.1(3) . . ?

loop_
_geom_bond_atom_site_label_1
_geom_bond_atom_site_label_2
_geom_bond_distance
_geom_bond_site_symmetry_2
_geom_bond_publ_flag
Cu1 N1 1.934(3) . ?
Cu1 O1 1.940(2) . ?
Cu1 N3 1.977(3) . ?
Cu1 N2 2.037(3) . ?
Cu1 N4 2.329(3) . ?
Cl1 O6 1.349(5) . ?
Cl1 O5 1.367(3) . ?
Cl1 O3 1.380(6) . ?
Cl1 O4 1.416(4) . ?
O1 C2 1.290(4) . ?
O2 C33 1.367(4) . ?
O2 C36 1.383(4) . ?
N3 C27 1.346(4) . ?
N3 C23 1.351(4) . ?
N4 C35 1.372(4) . ?
N4 C34 1.374(4) . ?
N1 C1 1.355(4) . ?
N1 C15 1.403(4) . ?
N2 C22 1.492(4) . ?
N2 C28 1.504(4) . ?
N2 C21 1.504(4) . ?
C2 C3 1.440(4) . ?
C2 C1 1.458(4) . ?
C3 C4 1.369(4) . ?
C3 C7 1.546(4) . ?
C23 C24 1.387(5) . ?
C23 C22 1.498(5) . ?
C4 C5 1.434(4) . ?
C5 C6 1.367(4) . ?
C5 C11 1.539(4) . ?
C40 C39 1.370(4) . ?
C40 C35 1.403(4) . ?
C34 C33 1.410(4) . ?
C34 C29 1.410(4) . ?
C35 C36 1.412(4) . ?
C33 C32 1.385(5) . ?
C1 C6 1.418(4) . ?
C11 C13 1.530(4) . ?
C11 C14 1.533(5) . ?
C11 C12 1.539(4) . ?
C29 C30 1.385(4) . ?
C29 C28 1.507(4) . ?
C32 C31 1.384(5) . ?
C15 C16 1.398(4) . ?
C15 C20 1.413(4) . ?
C36 C37 1.401(5) . ?
C7 C9 1.530(5) . ?
C7 C10 1.533(5) . ?
C7 C8 1.551(4) . ?
C30 C31 1.401(5) . ?
C39 C38 1.416(5) . ?
C39 C45 1.534(5) . ?
C20 C19 1.404(4) . ?
C20 C21 1.492(5) . ?
C27 C26 1.373(5) . ?
C24 C25 1.376(5) . ?
C19 C18 1.384(5) . ?
C38 C37 1.383(5) . ?
C16 C17 1.391(4) . ?
C37 C41 1.538(5) . ?
C26 C25 1.394(6) . ?
C18 C17 1.391(5) . ?
C46 C45 1.536(5) . ?
C45 C48 1.525(5) . ?
C45 C47 1.529(5) . ?
C41 C43 1.536(5) . ?
C41 C44 1.536(6) . ?
C41 C42 1.547(7) . ?

loop_
_platon_squeeze_void_nr
_platon_squeeze_void_average_x
_platon_squeeze_void_average_y
_platon_squeeze_void_average_z
_platon_squeeze_void_volume
_platon_squeeze_void_count_electrons
_platon_squeeze_void_content
1 0.000 0.000 0.000 233 44 ' '
2 0.342 0.635 0.459 9 0 ' '
3 0.658 0.365 0.541 9 0 ' '
